data_2204102
loop_
_publ_author_name
'Gao, Shan'
'Zhang, Xian-Fa'
'Huo, Li-Hua'
'Lu, Zhen-Zhong'
'Zhao, Hui'
'Zhao, Jing-Gui'

_publ_section_title
;
 Dichlorotetrakis(3-hydroxypyridine)cobalt(II)
;
_journal_issue 8
_journal_name_full 'Acta Crystallographica Section E'
_journal_page_first m1128
_journal_page_last m1130
_journal_paper_doi 10.1107/S160053680401712X
_journal_volume 60
_journal_year 2004
_chemical_formula_iupac '[Co Cl2 (C5 H5 N O)4]'
_chemical_formula_moiety 'C20 H20 Cl2 Co N4 O4'
_chemical_formula_sum 'C20 H20 Cl2 Co N4 O4'
_chemical_formula_weight 510.23
_chemical_name_systematic
;
Dichlorotetrakis(3-hydroxypyridine)cobalt(II)
;
_space_group_IT_number 54
_symmetry_cell_setting orthorhombic
_symmetry_space_group_name_Hall '-P 2a 2ac'
_symmetry_space_group_name_H-M 'P c c a'
_atom_sites_solution_hydrogens geom
_atom_sites_solution_primary direct
_atom_sites_solution_secondary difmap
_cell_angle_alpha 90.00
_cell_angle_beta 90.00
_cell_angle_gamma 90.00
_cell_formula_units_Z 4
_cell_length_a 15.651(3)
_cell_length_b 7.597(2)
_cell_length_c 18.848(4)
_cell_measurement_reflns_used 15032
_cell_measurement_temperature 293(2)
_cell_measurement_theta_max 27.5
_cell_measurement_theta_min 3.1
_cell_volume 2241.0(9)
_computing_cell_refinement RAPID-AUTO
_computing_data_collection 'RAPID-AUTO (Rigaku Corporation, 1998)'
_computing_data_reduction 'CrystalStructure (Rigaku/MSC & Rigaku Corporation, 2002)'
_computing_molecular_graphics 'ORTEPII (Johnson, 1976)'
_computing_publication_material SHELXL97
_computing_structure_refinement 'SHELXL97 (Sheldrick, 1997)'
_computing_structure_solution 'SHELXS97 (Sheldrick, 1997)'
_diffrn_ambient_temperature 293(2)
_diffrn_detector_area_resol_mean 10
_diffrn_measured_fraction_theta_full 0.998
_diffrn_measured_fraction_theta_max 0.998
_diffrn_measurement_device_type 'Rigaku R-AXIS RAPID'
_diffrn_measurement_method '\w scan'
_diffrn_radiation_monochromator graphite
_diffrn_radiation_source 'fine-focus sealed tube'
_diffrn_radiation_type MoK\a
_diffrn_radiation_wavelength 0.71073
_diffrn_reflns_av_R_equivalents 0.042
_diffrn_reflns_av_sigmaI/netI 0.019
_diffrn_reflns_limit_h_max 20
_diffrn_reflns_limit_h_min -19
_diffrn_reflns_limit_k_max 9
_diffrn_reflns_limit_k_min -9
_diffrn_reflns_limit_l_max 24
_diffrn_reflns_limit_l_min -21
_diffrn_reflns_number 20059
_diffrn_reflns_theta_full 27.48
_diffrn_reflns_theta_max 27.5
_diffrn_reflns_theta_min 3.2
_diffrn_standards_number 0
_exptl_absorpt_coefficient_mu 1.038
_exptl_absorpt_correction_T_max 0.835
_exptl_absorpt_correction_T_min 0.694
_exptl_absorpt_correction_type multi-scan
_exptl_absorpt_process_details '(ABSCOR; Higashi, 1995)'
_exptl_crystal_colour Pink
_exptl_crystal_density_diffrn 1.512
_exptl_crystal_density_method 'not measured'
_exptl_crystal_description Prism
_exptl_crystal_F_000 1044
_exptl_crystal_size_max 0.38
_exptl_crystal_size_mid 0.26
_exptl_crystal_size_min 0.18
_refine_diff_density_max 0.340
_refine_diff_density_min -0.205
_refine_ls_extinction_method none
_refine_ls_goodness_of_fit_ref 1.05
_refine_ls_hydrogen_treatment mixed
_refine_ls_matrix_type full
_refine_ls_number_parameters 147
_refine_ls_number_reflns 2581
_refine_ls_number_restraints 2
_refine_ls_restrained_S_all 1.05
_refine_ls_R_factor_all 0.055
_refine_ls_R_factor_gt 0.038
_refine_ls_shift/su_max 0.000
_refine_ls_shift/su_mean <0.001
_refine_ls_structure_factor_coef Fsqd
_refine_ls_weighting_details 'calc w=1/[\s^2^(Fo^2^)+(0.0485P)^2^+0.8539P] where P=(Fo^2^+2Fc^2^)/3'
_refine_ls_weighting_scheme calc
_refine_ls_wR_factor_gt 0.090
_refine_ls_wR_factor_ref 0.098
_reflns_number_gt 2004
_reflns_number_total 2581
_reflns_threshold_expression I>2\s(I)
_cod_data_source_file wn6266.cif
_cod_data_source_block I
_cod_depositor_comments
;
The following automatic conversions were performed:
'_symmetry_cell_setting' value 'Orthorhombic' changed to 'orthorhombic'
according to '/home/saulius/struct/CIF-dictionaries/cif_core.dic'
dictionary named 'cif_core.dic' version 2.4.1 from
2010-06-29.

'_exptl_absorpt_correction_type' value 'Multi-scan' changed
to 'multi-scan' according to
'/home/saulius/struct/CIF-dictionaries/cif_core.dic' dictionary named
'cif_core.dic' version 2.4.1 from 2010-06-29.

Automatic conversion script
Id: cif_fix_enum 1527 2010-12-29 10:47:43Z saulius 

The following automatic conversions were performed:

'_symmetry_cell_setting' value 'Orthorhombic' changed to
'orthorhombic' according to
/home/saulius/struct/CIF-dictionaries/cif_core.dic dictionary named
'cif_core.dic' version 2.4.1 from
2010-06-29.

'_exptl_absorpt_correction_type' value 'Multi-scan'
changed to 'multi-scan' according to
/home/saulius/struct/CIF-dictionaries/cif_core.dic dictionary named
'cif_core.dic' version 2.4.1 from 2010-06-29.

Automatic conversion script
Id: cif_fix_values 1715 2011-07-08 13:25:40Z adriana 
;
_cod_database_code 2204102
_cod_database_fobs_code 2204102

loop_
_symmetry_equiv_pos_as_xyz
'x, y, z'
'-x+1/2, -y, z'
'-x, y, -z+1/2'
'x+1/2, -y, -z+1/2'
'-x, -y, -z'
'x-1/2, y, -z'
'x, -y, z-1/2'
'-x-1/2, y, z-1/2'

loop_
_atom_site_label
_atom_site_fract_x
_atom_site_fract_y
_atom_site_fract_z
_atom_site_U_iso_or_equiv
_atom_site_adp_type
_atom_site_calc_flag
_atom_site_refinement_flags
_atom_site_occupancy
_atom_site_type_symbol
Co1 0.2500 0.5000 0.87483(2) 0.03460(10) Uani d S 1 Co
Cl1 0.35391(4) 0.75218(7) 0.87629(3) 0.0454(2) Uani d . 1 Cl
N1 0.17810(10) 0.6372(2) 0.95535(9) 0.0389(4) Uani d . 1 N
N2 0.17630(10) 0.6278(2) 0.79189(8) 0.0394(4) Uani d . 1 N
O1 -0.04290(10) 0.7400(3) 0.98643(8) 0.0557(4) Uani d D 1 O
O2 0.1120(2) 1.0645(2) 0.73407(9) 0.0705(6) Uani d D 1 O
C1 0.09330(10) 0.6517(3) 0.94930(10) 0.0385(5) Uani d . 1 C
C2 0.04220(10) 0.7314(3) 1.00010(10) 0.0390(4) Uani d . 1 C
C3 0.0804(2) 0.7960(3) 1.06060(10) 0.0457(5) Uani d . 1 C
C4 0.1678(2) 0.7825(3) 1.06720(10) 0.0527(6) Uani d . 1 C
C5 0.2147(2) 0.7044(3) 1.01420(10) 0.0477(5) Uani d . 1 C
C6 0.16400(10) 0.8024(3) 0.79100(10) 0.0380(5) Uani d . 1 C
C7 0.1233(2) 0.8883(3) 0.73590(10) 0.0462(5) Uani d . 1 C
C8 0.0950(2) 0.7903(3) 0.67890(10) 0.0603(7) Uani d . 1 C
C9 0.1068(2) 0.6118(3) 0.67980(10) 0.0610(7) Uani d . 1 C
C10 0.1471(2) 0.5346(3) 0.73660(10) 0.0516(6) Uani d . 1 C
H1 0.0673 0.6060 0.9090 0.046 Uiso calc R 1 H
H3 0.0478 0.8477 1.0962 0.055 Uiso calc R 1 H
H4 0.1950 0.8260 1.1074 0.063 Uiso calc R 1 H
H5 0.2738 0.6976 1.0190 0.057 Uiso calc R 1 H
H6 0.1836 0.8686 0.8291 0.046 Uiso calc R 1 H
H8 0.0682 0.8446 0.6407 0.072 Uiso calc R 1 H
H9 0.0877 0.5432 0.6422 0.073 Uiso calc R 1 H
H10 0.1544 0.4131 0.7366 0.062 Uiso calc R 1 H
H11 -0.070(2) 0.760(4) 1.0240(10) 0.084 Uiso d D 1 H
H12 0.124(2) 1.118(4) 0.7720(10) 0.106 Uiso d D 1 H

loop_
_atom_site_aniso_label
_atom_site_aniso_U_11
_atom_site_aniso_U_22
_atom_site_aniso_U_33
_atom_site_aniso_U_12
_atom_site_aniso_U_13
_atom_site_aniso_U_23
Co1 0.0404(2) 0.0378(2) 0.0255(2) 0.0057(2) 0.000 0.000
Cl1 0.0503(3) 0.0485(3) 0.0374(3) -0.0049(2) -0.0061(2) 0.0084(2)
N1 0.0430(10) 0.0440(10) 0.0299(8) 0.0028(8) -0.0005(8) -0.0040(7)
N2 0.0510(10) 0.0377(9) 0.0299(8) 0.0033(8) -0.0058(8) -0.0030(7)
O1 0.0462(9) 0.0830(10) 0.0374(8) 0.0133(9) 0.0032(7) -0.0023(9)
O2 0.129(2) 0.0375(9) 0.0452(9) 0.0130(10) -0.0280(10) -0.0016(7)
C1 0.0460(10) 0.0400(10) 0.0296(9) 0.0024(9) -0.0026(9) -0.0039(8)
C2 0.0450(10) 0.0380(10) 0.0341(9) 0.0044(9) 0.0041(9) 0.0031(8)
C3 0.0540(10) 0.0470(10) 0.0360(10) 0.0000(10) 0.0090(10) -0.0109(9)
C4 0.058(2) 0.063(2) 0.0370(10) -0.0080(10) 0.0010(10) -0.0170(10)
C5 0.0450(10) 0.05810(10) 0.0400(10) -0.0030(10) -0.0020(10) -0.0110(10)
C6 0.0490(10) 0.0370(10) 0.0281(9) 0.0007(9) -0.0054(9) -0.0032(8)
C7 0.067(2) 0.0370(10) 0.0340(10) 0.0050(10) -0.0080(10) -0.0018(9)
C8 0.095(2) 0.0460(10) 0.0390(10) 0.0100(10) -0.0270(10) -0.0020(10)
C9 0.095(2) 0.0460(10) 0.0420(10) 0.0040(10) -0.0290(10) -0.0100(10)
C10 0.078(2) 0.0360(10) 0.0410(10) 0.0050(10) -0.0140(10) -0.0041(9)

loop_
_atom_type_symbol
_atom_type_description
_atom_type_scat_dispersion_real
_atom_type_scat_dispersion_imag
_atom_type_scat_source
C C 0.0033 0.0016 'International Tables Vol C Tables 4.2.6.8 and 6.1.1.4'
H H 0.0000 0.0000 'International Tables Vol C Tables 4.2.6.8 and 6.1.1.4'
N N 0.0061 0.0033 'International Tables Vol C Tables 4.2.6.8 and 6.1.1.4'
O O 0.0106 0.0060 'International Tables Vol C Tables 4.2.6.8 and 6.1.1.4'
Cl Cl 0.1484 0.1585 'International Tables Vol C Tables 4.2.6.8 and 6.1.1.4'
Co Co 0.3494 0.9721 'International Tables Vol C Tables 4.2.6.8 and 6.1.1.4'

loop_
_geom_angle_atom_site_label_1
_geom_angle_atom_site_label_2
_geom_angle_atom_site_label_3
_geom_angle_site_symmetry_1
_geom_angle_site_symmetry_3
_geom_angle
_geom_angle_publ_flag
Cl1 Co1 Cl1 . 2_565 178.75(3) yes
N1 Co1 N1 2_565 . 90.62(9) yes
N1 Co1 N2 2_565 2_565 90.75(7) yes
N1 Co1 N2 . 2_565 177.68(6) yes
N1 Co1 Cl1 2_565 . 91.32(5) yes
N1 Co1 Cl1 . . 87.80(5) yes
N2 Co1 Cl1 2_565 . 90.29(5) yes
N2 Co1 Cl1 . . 90.61(5) yes
N2 Co1 N2 2_565 . 87.94(9) yes
N1 Co1 Cl1 2_565 2_565 87.81(5) no
N1 Co1 Cl1 . 2_565 91.32(5) no
N1 Co1 N2 2_565 . 177.68(6) no
N1 Co1 N2 . . 90.75(7) no
N1 C5 C4 . . 122.2(2) no
N1 C5 H5 . . 118.9 no
N2 Co1 Cl1 2_565 2_565 90.61(5) no
N2 Co1 Cl1 . 2_565 90.29(5) no
N2 C6 C7 . . 122.9(2) no
N2 C6 H6 . . 118.5 no
N2 C10 C9 . . 122.4(2) no
N2 C10 H10 . . 118.8 no
O1 C2 C1 . . 117.1(2) no
O1 C2 C3 . . 124.4(2) no
O2 C7 C6 . . 123.2(2) no
O2 C7 C8 . . 118.2(2) no
C1 N1 Co1 . . 119.90(10) no
C1 N1 C5 . . 117.5(2) no
C2 O1 H11 . . 110(2) no
C2 C1 H1 . . 118.3 no
C2 C3 H3 . . 120.7 no
C3 C2 C1 . . 118.5(2) no
C3 C4 H4 . . 120.1 no
C4 C3 C2 . . 118.6(2) no
C4 C3 H3 . . 120.7 no
C4 C5 H5 . . 118.9 no
C5 N1 Co1 . . 122.6(2) no
C5 C4 C3 . . 119.8(2) no
C5 C4 H4 . . 120.1 no
C6 N2 Co1 . . 121.90(10) no
C6 N2 C10 . . 117.6(2) no
C7 O2 H12 . . 115(3) no
C7 C6 H6 . . 118.5 no
C7 C8 H8 . . 120.6 no
C8 C7 C6 . . 118.6(2) no
C8 C9 C10 . . 119.7(2) no
C8 C9 H9 . . 120.2 no
C9 C8 C7 . . 118.7(2) no
C9 C8 H8 . . 120.6 no
C9 C10 H10 . . 118.8 no
C10 N2 Co1 . . 120.30(10) no
C10 C9 H9 . . 120.2 no

loop_
_geom_bond_atom_site_label_1
_geom_bond_atom_site_label_2
_geom_bond_site_symmetry_2
_geom_bond_distance
_geom_bond_publ_flag
Co1 Cl1 . 2.5132(7) yes
Co1 N1 . 2.158(2) yes
Co1 N2 . 2.172(2) yes
O1 C2 . 1.359(3) yes
Co1 Cl1 2_565 2.5132(7) no
Co1 N1 2_565 2.158(2) no
Co1 N2 2_565 2.172(2) no
N1 C1 . 1.336(3) no
N1 C5 . 1.349(3) no
N2 C6 . 1.340(3) no
N2 C10 . 1.341(3) no
O1 H11 . 0.85(3) no
O2 C7 . 1.351(3) yes
O2 H12 . 0.84(3) no
C1 C2 . 1.386(3) no
C1 H1 . 0.9300 no
C2 C3 . 1.377(3) no
C3 C4 . 1.377(3) no
C3 H3 . 0.9300 no
C4 C5 . 1.375(3) no
C4 H4 . 0.9300 no
C5 H5 . 0.9300 no
C6 C7 . 1.381(3) no
C6 H6 . 0.9300 no
C7 C8 . 1.381(3) no
C8 C9 . 1.369(3) no
C8 H8 . 0.9300 no
C9 C10 . 1.373(3) no
C9 H9 . 0.9300 no
C10 H10 . 0.9300 no

loop_
_geom_hbond_atom_site_label_D
_geom_hbond_atom_site_label_H
_geom_hbond_atom_site_label_A
_geom_hbond_site_symmetry_A
_geom_hbond_distance_DH
_geom_hbond_distance_HA
_geom_hbond_distance_DA
_geom_hbond_angle_DHA
_geom_hbond_publ_flag
O1 H11 Cl1 6_557 0.84(2) 2.23(2) 3.052(2) 168(3) yes
O2 H12 Cl1 2_575 0.84(2) 2.23(3) 3.068(2) 175(3) yes

loop_
_geom_torsion_atom_site_label_1
_geom_torsion_atom_site_label_2
_geom_torsion_atom_site_label_3
_geom_torsion_atom_site_label_4
_geom_torsion_site_symmetry_1
_geom_torsion
_geom_torsion_publ_flag
Co1 N1 C1 C2 . 177.3(2) no
Co1 N1 C5 C4 . -176.1(2) no
Co1 N2 C6 C7 . 174.6(2) no
Co1 N2 C10 C9 . -174.1(2) no
Cl1 Co1 N1 C1 . 133.8(2) no
Cl1 Co1 N1 C1 2_565 -47.1(2) no
Cl1 Co1 N1 C5 . -49.0(2) no
Cl1 Co1 N1 C5 2_565 130.1(2) no
Cl1 Co1 N2 C6 . -38.3(2) no
Cl1 Co1 N2 C6 2_565 140.9(2) no
Cl1 Co1 N2 C10 . 136.5(2) no
Cl1 Co1 N2 C10 2_565 -44.4(2) no
N1 Co1 N1 C1 2_565 -134.9(2) no
N1 Co1 N1 C5 2_565 42.3(2) no
N1 Co1 N2 C6 . 49.6(2) no
N1 Co1 N2 C10 . -135.7(2) no
N1 C1 C2 O1 . 178.7(2) no
N1 C1 C2 C3 . -1.3(3) no
N2 Co1 N1 C1 . 43.2(2) no
N2 Co1 N1 C5 . -139.6(2) no
N2 Co1 N2 C6 2_565 -128.5(2) no
N2 Co1 N2 C10 2_565 46.2(2) no
N2 C6 C7 O2 . -178.8(2) no
N2 C6 C7 C8 . -0.7(4) no
O1 C2 C3 C4 . -178.5(2) no
O2 C7 C8 C9 . 179.3(3) no
C1 N1 C5 C4 . 1.2(3) no
C1 C2 C3 C4 . 1.6(3) no
C2 C3 C4 C5 . -0.5(4) no
C3 C4 C5 C2 . 0.3(2) no
C5 N1 C1 C2 . 0.0(3) no
C6 N2 C10 C9 . 0.9(4) no
C6 C7 C8 C9 . 1.1(4) no
C7 C8 C9 C10 . -0.6(5) no
C8 C9 C10 N2 . -0.4(5) no
C10 N2 C6 C7 . -0.3(3) no
